data_9012894
loop_
_publ_author_name
'Barbier, J.'
'Greedan, J. E.'
'Asaro, T.'
'McCarthy, G. J.'

_publ_section_title
;
 Neutron diffraction study of disorder in eulytite-type Sr3La(PO4)3
;
_journal_name_full 'European Journal of Solid State and Inorganic Chemistry'
_journal_page_first 855
_journal_page_last 867
_journal_volume 27
_journal_year 1990
_chemical_compound_source Synthetic
_chemical_formula_sum 'Bi4 O12 Si3'
_chemical_name_mineral Eulytine
_space_group_IT_number 220
_symmetry_space_group_name_Hall 'I -4bd 2c 3'
_symmetry_space_group_name_H-M 'I -4 3 d'
_cell_angle_alpha 90
_cell_angle_beta 90
_cell_angle_gamma 90
_cell_length_a 10.2776
_cell_length_b 10.2776
_cell_length_c 10.2776
_cell_formula_units_Z 4
_cell_volume 1085.613
_database_code_amcsd 0012535
_exptl_crystal_density_diffrn 6.805
_cod_original_formula_sum 'Bi4 Si3 O12'
_cod_database_code 9012894

loop_
_space_group_symop_operation_xyz
x,y,z
1/2+x,1/2+y,1/2+z
1/2-z,x,-y
-z,1/2+x,1/2-y
1/2-y,z,-x
-y,1/2+z,1/2-x
1/2-x,y,-z
-x,1/2+y,1/2-z
1/4+x,3/4-z,1/4-y
3/4+x,1/4-z,3/4-y
1/4+z,3/4-y,1/4-x
3/4+z,1/4-y,3/4-x
1/4+y,3/4-x,1/4-z
3/4+y,1/4-x,3/4-z
1/4+x,1/4+z,1/4+y
3/4+x,3/4+z,3/4+y
1/4+z,1/4+y,1/4+x
3/4+z,3/4+y,3/4+x
1/4+y,1/4+x,1/4+z
3/4+y,3/4+x,3/4+z
-z,1/2-x,y
1/2-z,-x,1/2+y
-y,1/2-z,x
1/2-y,-z,1/2+x
-x,1/2-y,z
1/2-x,-y,1/2+z
1/2+z,1/2-x,-y
+z,-x,1/2-y
1/2+y,1/2-z,-x
+y,-z,1/2-x
1/2+x,1/2-y,-z
+x,-y,1/2-z
3/4-x,3/4+z,1/4-y
1/4-x,1/4+z,3/4-y
3/4-z,3/4+y,1/4-x
1/4-z,1/4+y,3/4-x
3/4-y,3/4+x,1/4-z
1/4-y,1/4+x,3/4-z
3/4-x,1/4-z,1/4+y
1/4-x,3/4-z,3/4+y
3/4-z,1/4-y,1/4+x
1/4-z,3/4-y,3/4+x
3/4-y,1/4-x,1/4+z
1/4-y,3/4-x,3/4+z
z,x,y
1/2+z,1/2+x,1/2+y
y,z,x
1/2+y,1/2+z,1/2+x

loop_
_atom_site_label
_atom_site_fract_x
_atom_site_fract_y
_atom_site_fract_z
_atom_site_U_iso_or_equiv
Bi 0.08490 0.08490 0.08490 0.00481
Si 0.37500 1.00000 0.25000 0.00405
O 0.06030 0.13300 0.28780 0.01292

loop_
_cod_related_entry_id
_cod_related_entry_database
_cod_related_entry_code
1 AMCSD 0012535
